data_7211917
loop_
_publ_author_name
'Kanoo, Prakash'
'Gurunatha, K. L.'
'Maji, Tapas Kumar'

_publ_section_title
;
 Versatile functionalities in MOFs assembled from the same building units:
 interplay of structural flexibility, rigidity and regularity
;
_journal_issue 7
_journal_name_full 'Journal of Materials Chemistry'
_journal_page_first 1322
_journal_paper_doi 10.1039/b917029d
_journal_volume 20
_journal_year 2010
_chemical_formula_sum 'C14 H14 Cu O6'
_chemical_formula_weight 341.79
_chemical_name_systematic
;
?
;
_space_group_IT_number 60
_symmetry_cell_setting orthorhombic
_symmetry_space_group_name_Hall '-P 2n 2ab'
_symmetry_space_group_name_H-M 'P b c n'
_atom_sites_solution_hydrogens geom
_atom_sites_solution_primary direct
_atom_sites_solution_secondary difmap
_audit_creation_method SHELXL-97
_cell_angle_alpha 90.00
_cell_angle_beta 90.00
_cell_angle_gamma 90.00
_cell_formula_units_Z 8
_cell_length_a 16.1983(8)
_cell_length_b 14.3762(8)
_cell_length_c 12.8497(7)
_cell_measurement_temperature 100(2)
_cell_measurement_theta_max 25.8
_cell_measurement_theta_min 1.9
_cell_volume 2992.3(3)
_computing_cell_refinement SMART
_computing_data_collection 'SMART (Bruker,2000)'
_computing_data_reduction 'SAINT (Bruker,2000)'
_computing_molecular_graphics 'Mercury 1.4.1'
_computing_publication_material 'PLATON (Spek, 2003)'
_computing_structure_refinement 'SHELXL-97 (Sheldrick, 1997)'
_computing_structure_solution 'SIR-92 (Altomare et al. 1994)'
_diffrn_ambient_temperature 100(2)
_diffrn_measured_fraction_theta_full 0.985
_diffrn_measured_fraction_theta_max 0.985
_diffrn_radiation_monochromator graphite
_diffrn_radiation_source 'fine-focus sealed tube'
_diffrn_radiation_type MoK\a
_diffrn_radiation_wavelength 0.71073
_diffrn_reflns_av_R_equivalents 0.0713
_diffrn_reflns_av_sigmaI/netI 0.0695
_diffrn_reflns_limit_h_max 19
_diffrn_reflns_limit_h_min -19
_diffrn_reflns_limit_k_max 17
_diffrn_reflns_limit_k_min -16
_diffrn_reflns_limit_l_max 15
_diffrn_reflns_limit_l_min -13
_diffrn_reflns_number 18121
_diffrn_reflns_theta_full 25.84
_diffrn_reflns_theta_max 25.84
_diffrn_reflns_theta_min 1.89
_exptl_absorpt_coefficient_mu 1.482
_exptl_absorpt_correction_T_max 0.9913
_exptl_absorpt_correction_T_min 0.8824
_exptl_absorpt_correction_type empirical
_exptl_absorpt_process_details SADABS
_exptl_crystal_colour green
_exptl_crystal_density_diffrn 1.517
_exptl_crystal_density_method 'not measured'
_exptl_crystal_description block
_exptl_crystal_F_000 1400
_exptl_crystal_size_max 0.08
_exptl_crystal_size_mid 0.06
_exptl_crystal_size_min 0.04
_refine_diff_density_max 1.464
_refine_diff_density_min -1.134
_refine_diff_density_rms 0.167
_refine_ls_extinction_method none
_refine_ls_goodness_of_fit_ref 1.058
_refine_ls_hydrogen_treatment noref
_refine_ls_matrix_type full
_refine_ls_number_parameters 187
_refine_ls_number_reflns 2856
_refine_ls_number_restraints 1
_refine_ls_restrained_S_all 1.058
_refine_ls_R_factor_all 0.1255
_refine_ls_R_factor_gt 0.0639
_refine_ls_shift/su_max 0.000
_refine_ls_shift/su_mean 0.000
_refine_ls_structure_factor_coef Fsqd
_refine_ls_weighting_details 'calc w=1/[\s^2^(Fo^2^)+(0.1060P)^2^+24.6623P] where P=(Fo^2^+2Fc^2^)/3'
_refine_ls_weighting_scheme calc
_refine_ls_wR_factor_gt 0.1787
_refine_ls_wR_factor_ref 0.2341
_reflns_number_gt 1646
_reflns_number_total 2856
_reflns_threshold_expression >2sigma(I)
_cod_data_source_file b917029d.txt
_cod_data_source_block compound2
_cod_original_sg_symbol_H-M Pbcn
_cod_database_code 7211917

loop_
_symmetry_equiv_pos_as_xyz
'x, y, z'
'-x+1/2, -y+1/2, z+1/2'
'x+1/2, -y+1/2, -z'
'-x, y, -z+1/2'
'-x, -y, -z'
'x-1/2, y-1/2, -z-1/2'
'-x-1/2, y-1/2, z'
'x, -y, z-1/2'

loop_
_atom_site_label
_atom_site_type_symbol
_atom_site_fract_x
_atom_site_fract_y
_atom_site_fract_z
_atom_site_U_iso_or_equiv
_atom_site_adp_type
_atom_site_occupancy
_atom_site_symmetry_multiplicity
_atom_site_calc_flag
_atom_site_refinement_flags
C1 C 0.1784(5) 0.3871(5) 0.7372(6) 0.0201(17) Uani 1 1 d .
C2 C 0.2448(4) 0.3722(5) 0.7996(7) 0.0256(18) Uani 1 1 d .
H2 H 0.2458 0.3190 0.8434 0.031 Uiso 1 1 calc R
C3 C 0.3112(5) 0.4334(5) 0.8004(7) 0.0265(18) Uani 1 1 d .
H3 H 0.3566 0.4218 0.8455 0.032 Uiso 1 1 calc R
C4 C 0.3124(4) 0.5103(5) 0.7372(6) 0.0203(17) Uani 1 1 d .
C5 C 0.2388(5) 0.6123(6) 0.6105(6) 0.0268(19) Uani 1 1 d .
H5 H 0.2845 0.6537 0.6089 0.032 Uiso 1 1 calc R
C6 C 0.1687(5) 0.6336(6) 0.5555(7) 0.034(2) Uani 1 1 d .
H6 H 0.1666 0.6893 0.5159 0.041 Uiso 1 1 calc R
C7 C 0.0997(5) 0.5735(7) 0.5572(7) 0.039(2) Uani 1 1 d .
H7 H 0.0512 0.5890 0.5193 0.047 Uiso 1 1 calc R
C8 C 0.1030(4) 0.4929(6) 0.6134(7) 0.029(2) Uani 1 1 d .
H8 H 0.0565 0.4526 0.6141 0.035 Uiso 1 1 calc R
C9 C 0.1753(4) 0.4681(5) 0.6714(6) 0.0214(17) Uani 1 1 d .
C10 C 0.2437(4) 0.5303(5) 0.6692(6) 0.0202(17) Uani 1 1 d .
C11 C 0.1103(4) 0.3173(5) 0.7406(6) 0.0217(18) Uani 1 1 d .
C12 C 0.3858(4) 0.5746(5) 0.7405(6) 0.0183(16) Uani 1 1 d .
C13 C -0.0438(8) 0.1227(10) 0.4214(9) 0.081(4) Uani 1 1 d .
H13A H -0.0013 0.0745 0.4147 0.122 Uiso 1 1 calc R
H13B H -0.0584 0.1461 0.3522 0.122 Uiso 1 1 calc R
H13C H -0.0929 0.0962 0.4546 0.122 Uiso 1 1 calc R
C14 C 0.1476(12) 0.3610(13) 0.3728(14) 0.128(6) Uiso 1 1 d .
H14A H 0.1207 0.4174 0.3989 0.192 Uiso 1 1 calc R
H14B H 0.1269 0.3468 0.3029 0.192 Uiso 1 1 calc R
H14C H 0.2074 0.3708 0.3699 0.192 Uiso 1 1 calc R
O1 O 0.0817(3) 0.2884(3) 0.6534(4) 0.0221(12) Uani 1 1 d .
O2 O 0.0871(3) 0.2895(4) 0.8282(4) 0.0247(13) Uani 1 1 d .
O3 O 0.4187(3) 0.5976(4) 0.6568(4) 0.0219(12) Uani 1 1 d .
O4 O 0.4086(3) 0.5995(4) 0.8304(4) 0.0245(13) Uani 1 1 d .
O5 O -0.0134(4) 0.1960(4) 0.4824(4) 0.0326(14) Uani 1 1 d D
O6 O 0.1299(6) 0.2856(7) 0.4404(8) 0.087(3) Uiso 1 1 d .
H6A H 0.1632 0.2860 0.4904 0.131 Uiso 1 1 calc R
Cu1 Cu -0.00520(5) 0.19232(6) 0.64825(6) 0.0143(3) Uani 1 1 d .
H5A H 0.025(7) 0.234(8) 0.445(10) 0.12(5) Uiso 1 1 d D

loop_
_atom_site_aniso_label
_atom_site_aniso_U_11
_atom_site_aniso_U_22
_atom_site_aniso_U_33
_atom_site_aniso_U_23
_atom_site_aniso_U_13
_atom_site_aniso_U_12
C1 0.025(4) 0.016(4) 0.019(4) 0.002(3) 0.002(3) -0.001(3)
C2 0.021(4) 0.026(4) 0.030(4) 0.011(4) -0.005(4) -0.003(3)
C3 0.025(4) 0.025(4) 0.030(5) 0.009(4) -0.008(4) -0.003(3)
C4 0.013(3) 0.022(4) 0.026(4) 0.001(4) 0.001(3) -0.002(3)
C5 0.021(4) 0.032(5) 0.027(4) 0.010(4) 0.001(3) -0.008(3)
C6 0.037(5) 0.030(5) 0.034(5) 0.017(4) -0.005(4) -0.005(4)
C7 0.024(4) 0.050(6) 0.044(6) 0.014(5) -0.018(4) 0.002(4)
C8 0.016(3) 0.029(5) 0.043(5) 0.006(4) -0.009(4) -0.004(3)
C9 0.017(4) 0.025(4) 0.023(4) 0.001(3) -0.002(3) 0.002(3)
C10 0.022(4) 0.019(4) 0.020(4) -0.002(3) 0.004(3) 0.000(3)
C11 0.013(3) 0.018(4) 0.034(5) 0.001(4) -0.007(3) 0.003(3)
C12 0.012(3) 0.015(3) 0.029(5) -0.005(4) -0.004(3) 0.000(3)
C13 0.093(9) 0.112(11) 0.039(7) -0.038(7) 0.018(6) -0.053(9)
O1 0.021(3) 0.023(3) 0.022(3) 0.001(2) 0.000(2) -0.009(2)
O2 0.023(3) 0.028(3) 0.023(3) 0.000(2) 0.001(2) -0.012(2)
O3 0.022(3) 0.025(3) 0.019(3) -0.002(2) 0.002(2) -0.006(2)
O4 0.021(3) 0.029(3) 0.023(3) 0.002(2) -0.003(2) -0.010(2)
O5 0.043(3) 0.036(3) 0.019(3) 0.001(3) -0.006(3) -0.005(3)
Cu1 0.0126(5) 0.0147(5) 0.0155(5) 0.0001(4) 0.0004(4) 0.0001(4)

loop_
_atom_type_symbol
_atom_type_description
_atom_type_scat_dispersion_real
_atom_type_scat_dispersion_imag
_atom_type_scat_source
C C 0.0033 0.0016 'International Tables Vol C Tables 4.2.6.8 and 6.1.1.4'
H H 0.0000 0.0000 'International Tables Vol C Tables 4.2.6.8 and 6.1.1.4'
O O 0.0106 0.0060 'International Tables Vol C Tables 4.2.6.8 and 6.1.1.4'
Cu Cu 0.3201 1.2651 'International Tables Vol C Tables 4.2.6.8 and 6.1.1.4'

loop_
_geom_angle_atom_site_label_1
_geom_angle_atom_site_label_2
_geom_angle_atom_site_label_3
_geom_angle
_geom_angle_site_symmetry_1
_geom_angle_site_symmetry_3
C2 C1 C9 120.1(7) . .
C2 C1 C11 117.5(7) . .
C9 C1 C11 122.4(7) . .
C1 C2 C3 121.2(7) . .
C4 C3 C2 121.0(7) . .
C3 C4 C10 120.6(7) . .
C3 C4 C12 119.2(7) . .
C10 C4 C12 120.2(7) . .
C6 C5 C10 120.8(7) . .
C5 C6 C7 120.7(8) . .
C8 C7 C6 119.7(7) . .
C7 C8 C9 121.2(7) . .
C10 C9 C8 118.0(7) . .
C10 C9 C1 119.5(6) . .
C8 C9 C1 122.3(7) . .
C5 C10 C9 119.6(7) . .
C5 C10 C4 122.5(7) . .
C9 C10 C4 117.5(7) . .
O2 C11 O1 125.0(7) . .
O2 C11 C1 117.6(7) . .
O1 C11 C1 117.4(7) . .
O3 C12 O4 126.0(6) . .
O3 C12 C4 118.5(7) . .
O4 C12 C4 115.5(7) . .
C11 O1 Cu1 120.9(5) . .
C11 O2 Cu1 125.0(5) . 4_556
C12 O3 Cu1 122.7(5) . 7_665
C12 O4 Cu1 122.1(5) . 6_667
C13 O5 Cu1 124.1(6) . .
O2 Cu1 O4 88.9(2) 4_556 6_557
O2 Cu1 O3 167.7(2) 4_556 7_655
O4 Cu1 O3 91.6(2) 6_557 7_655
O2 Cu1 O1 88.8(2) 4_556 .
O4 Cu1 O1 170.0(2) 6_557 .
O3 Cu1 O1 88.6(2) 7_655 .
O2 Cu1 O5 95.5(2) 4_556 .
O4 Cu1 O5 96.5(2) 6_557 .
O3 Cu1 O5 96.7(2) 7_655 .
O1 Cu1 O5 93.5(2) . .
O2 Cu1 Cu1 83.62(16) 4_556 4_556
O4 Cu1 Cu1 84.60(16) 6_557 4_556
O3 Cu1 Cu1 84.15(15) 7_655 4_556
O1 Cu1 Cu1 85.46(15) . 4_556
O5 Cu1 Cu1 178.58(16) . 4_556

loop_
_geom_bond_atom_site_label_1
_geom_bond_atom_site_label_2
_geom_bond_distance
_geom_bond_site_symmetry_2
C1 C2 1.358(11) .
C1 C9 1.440(10) .
C1 C11 1.492(10) .
C2 C3 1.391(10) .
C3 C4 1.372(11) .
C4 C10 1.443(10) .
C4 C12 1.507(9) .
C5 C6 1.372(11) .
C5 C10 1.402(11) .
C6 C7 1.414(11) .
C7 C8 1.366(11) .
C8 C9 1.434(10) .
C9 C10 1.424(10) .
C11 O2 1.253(9) .
C11 O1 1.282(9) .
C12 O3 1.246(9) .
C12 O4 1.265(8) .
C13 O5 1.402(12) .
C14 O6 1.418(18) .
O1 Cu1 1.973(5) .
O2 Cu1 1.949(5) 4_556
O3 Cu1 1.957(5) 7_665
O4 Cu1 1.951(5) 6_667
O5 Cu1 2.136(6) .
Cu1 O2 1.949(5) 4_556
Cu1 O4 1.951(5) 6_557
Cu1 O3 1.957(5) 7_655
Cu1 Cu1 2.6202(17) 4_556
